data_2209286
loop_
_publ_author_name
'Lan Mo'
'Wei Wang'
'Qiang Li'
'Xiao-Guang Jia'

_publ_section_title
;
 3-(4-Chlorobenzylidene)tetrahydrofuran-2-one
;
_journal_coeditor_code RN6082
_journal_issue 6
_journal_name_full 'Acta Crystallographica Section E'
_journal_page_first o2158
_journal_page_last o2159
_journal_paper_doi 10.1107/S1600536806015790
_journal_volume 62
_journal_year 2006
_chemical_formula_iupac 'C11 H9 Cl O2'
_chemical_formula_moiety 'C11 H9 Cl O2'
_chemical_formula_sum 'C11 H9 Cl O2'
_chemical_formula_weight 208.63
_chemical_melting_point 415
_chemical_name_systematic
;
3-(4-Chlorobenzylidene)tetrahydrofuran-2-one
;
_space_group_IT_number 14
_symmetry_cell_setting monoclinic
_symmetry_space_group_name_Hall '-P 2ybc'
_symmetry_space_group_name_H-M 'P 1 21/c 1'
_atom_sites_solution_hydrogens geom
_atom_sites_solution_primary direct
_atom_sites_solution_secondary difmap
_cell_angle_alpha 90.00
_cell_angle_beta 111.215(4)
_cell_angle_gamma 90.00
_cell_formula_units_Z 4
_cell_length_a 15.998(4)
_cell_length_b 5.2993(14)
_cell_length_c 12.336(3)
_cell_measurement_reflns_used 1170
_cell_measurement_temperature 294(2)
_cell_measurement_theta_max 22.65
_cell_measurement_theta_min 2.73
_cell_volume 974.9(4)
_computing_cell_refinement 'SAINT (Bruker, 1997)'
_computing_data_collection 'SMART (Bruker, 1997)'
_computing_data_reduction SAINT
_computing_molecular_graphics 'SHELXTL (Bruker, 1997)'
_computing_publication_material SHELXTL
_computing_structure_refinement 'SHELXL97 (Sheldrick, 1997)'
_computing_structure_solution 'SHELXS97 (Sheldrick, 1997)'
_diffrn_ambient_temperature 293(2)
_diffrn_measured_fraction_theta_full 0.997
_diffrn_measured_fraction_theta_max 0.997
_diffrn_measurement_device_type 'Bruker SMART CCD area-detector'
_diffrn_measurement_method '\f and \w'
_diffrn_radiation_monochromator graphite
_diffrn_radiation_source 'fine-focus sealed tube'
_diffrn_radiation_type 'Mo K\a'
_diffrn_radiation_wavelength 0.71073
_diffrn_reflns_av_R_equivalents 0.0427
_diffrn_reflns_av_sigmaI/netI 0.0527
_diffrn_reflns_limit_h_max 18
_diffrn_reflns_limit_h_min -20
_diffrn_reflns_limit_k_max 6
_diffrn_reflns_limit_k_min -6
_diffrn_reflns_limit_l_max 10
_diffrn_reflns_limit_l_min -15
_diffrn_reflns_number 5226
_diffrn_reflns_theta_full 26.39
_diffrn_reflns_theta_max 26.38
_diffrn_reflns_theta_min 1.36
_diffrn_standards_decay_% 0
_diffrn_standards_interval_count 0
_diffrn_standards_interval_time 0
_diffrn_standards_number 0
_exptl_absorpt_coefficient_mu 0.359
_exptl_absorpt_correction_T_max 0.937
_exptl_absorpt_correction_T_min 0.917
_exptl_absorpt_correction_type multi-scan
_exptl_absorpt_process_details '(SADABS; Sheldrick, 1996)'
_exptl_crystal_colour colourless
_exptl_crystal_density_diffrn 1.421
_exptl_crystal_density_method 'not measured'
_exptl_crystal_description block
_exptl_crystal_F_000 432
_exptl_crystal_size_max 0.24
_exptl_crystal_size_mid 0.22
_exptl_crystal_size_min 0.18
_refine_diff_density_max 0.216
_refine_diff_density_min -0.297
_refine_ls_extinction_method none
_refine_ls_goodness_of_fit_ref 1.005
_refine_ls_hydrogen_treatment constr
_refine_ls_matrix_type full
_refine_ls_number_parameters 127
_refine_ls_number_reflns 2000
_refine_ls_number_restraints 0
_refine_ls_restrained_S_all 1.005
_refine_ls_R_factor_all 0.0923
_refine_ls_R_factor_gt 0.0442
_refine_ls_shift/su_max 0.001
_refine_ls_shift/su_mean 0.000
_refine_ls_structure_factor_coef Fsqd
_refine_ls_weighting_details 'w=1/[\s^2^(Fo^2^)+(0.0541P)^2^+0.034P] where P=(Fo^2^+2Fc^2^)/3'
_refine_ls_weighting_scheme calc
_refine_ls_wR_factor_gt 0.0993
_refine_ls_wR_factor_ref 0.1178
_reflns_number_gt 1149
_reflns_number_total 2000
_reflns_threshold_expression I>2\s(I)
_cod_data_source_file rn6082.cif
_cod_data_source_block I
_cod_depositor_comments
;
The following automatic conversions were performed:
'_symmetry_cell_setting' value 'Monoclinic' changed to 'monoclinic'
according to '/home/saulius/struct/CIF-dictionaries/cif_core.dic'
dictionary named 'cif_core.dic' version 2.4.1 from 2010-06-29.

Automatic conversion script
Id: cif_fix_enum 1527 2010-12-29 10:47:43Z saulius 

The following automatic conversions were performed:

'_symmetry_cell_setting' value 'Monoclinic' changed to 'monoclinic'
according to /home/saulius/struct/CIF-dictionaries/cif_core.dic
dictionary named 'cif_core.dic' version 2.4.1 from 2010-06-29.

Automatic conversion script
Id: cif_fix_values 1715 2011-07-08 13:25:40Z adriana 
;
_cod_original_sg_symbol_H-M 'P 21/c'
_cod_database_code 2209286
_cod_database_fobs_code 2209286

loop_
_symmetry_equiv_pos_as_xyz
'x, y, z'
'-x, y+1/2, -z+1/2'
'-x, -y, -z'
'x, -y-1/2, z-1/2'

loop_
_atom_site_type_symbol
_atom_site_label
_atom_site_fract_x
_atom_site_fract_y
_atom_site_fract_z
_atom_site_U_iso_or_equiv
_atom_site_adp_type
_atom_site_calc_flag
_atom_site_refinement_flags
_atom_site_occupancy
Cl Cl1 0.05523(5) 1.49304(13) -0.15980(6) 0.0686(3) Uani d . 1
O O1 0.44627(11) 0.2076(3) 0.20020(13) 0.0528(5) Uani d . 1
O O2 0.36922(13) 0.2906(4) 0.31415(15) 0.0687(6) Uani d . 1
C C1 0.24359(16) 0.9711(4) -0.0265(2) 0.0472(6) Uani d . 1
H H1 0.2912 0.9050 -0.0438 0.057 Uiso calc R 1
C C2 0.19131(17) 1.1567(5) -0.0966(2) 0.0511(7) Uani d . 1
H H2 0.2033 1.2143 -0.1606 0.061 Uiso calc R 1
C C3 0.12096(17) 1.2569(4) -0.0712(2) 0.0487(6) Uani d . 1
C C4 0.10320(18) 1.1741(5) 0.0235(2) 0.0591(7) Uani d . 1
H H4 0.0560 1.2432 0.0407 0.071 Uiso calc R 1
C C5 0.15578(17) 0.9878(5) 0.0930(2) 0.0546(7) Uani d . 1
H H5 0.1435 0.9324 0.1572 0.066 Uiso calc R 1
C C6 0.22721(16) 0.8797(4) 0.06944(19) 0.0428(6) Uani d . 1
C C7 0.27884(16) 0.6817(5) 0.14657(19) 0.0465(6) Uani d . 1
H H7 0.2621 0.6482 0.2099 0.056 Uiso calc R 1
C C8 0.34635(15) 0.5402(4) 0.14129(18) 0.0411(6) Uani d . 1
C C9 0.39502(17) 0.5345(4) 0.0578(2) 0.0447(6) Uani d . 1
H H9A 0.4275 0.6905 0.0611 0.054 Uiso calc R 1
H H9B 0.3536 0.5082 -0.0212 0.054 Uiso calc R 1
C C10 0.45929(17) 0.3123(4) 0.09916(19) 0.0506(7) Uani d . 1
H H10A 0.4466 0.1861 0.0383 0.061 Uiso calc R 1
H H10B 0.5208 0.3686 0.1192 0.061 Uiso calc R 1
C C11 0.38542(17) 0.3419(5) 0.2286(2) 0.0481(6) Uani d . 1

loop_
_atom_site_aniso_label
_atom_site_aniso_U_11
_atom_site_aniso_U_22
_atom_site_aniso_U_33
_atom_site_aniso_U_12
_atom_site_aniso_U_13
_atom_site_aniso_U_23
Cl1 0.0645(5) 0.0684(5) 0.0690(5) 0.0191(4) 0.0197(4) 0.0037(4)
O1 0.0579(11) 0.0578(11) 0.0465(10) 0.0059(9) 0.0235(9) 0.0114(8)
O2 0.0763(13) 0.0915(14) 0.0482(10) 0.0112(11) 0.0345(10) 0.0251(10)
C1 0.0433(14) 0.0585(16) 0.0440(15) 0.0051(13) 0.0210(12) 0.0027(12)
C2 0.0523(16) 0.0624(17) 0.0409(14) 0.0024(14) 0.0196(12) 0.0056(13)
C3 0.0432(14) 0.0496(15) 0.0507(15) 0.0016(12) 0.0139(12) -0.0053(12)
C4 0.0499(16) 0.0683(18) 0.0683(18) 0.0079(14) 0.0326(15) -0.0049(15)
C5 0.0545(16) 0.0669(17) 0.0529(16) 0.0024(14) 0.0320(14) 0.0003(14)
C6 0.0439(14) 0.0518(14) 0.0374(13) -0.0041(12) 0.0203(11) -0.0055(12)
C7 0.0516(16) 0.0602(16) 0.0321(13) -0.0087(13) 0.0203(12) -0.0001(12)
C8 0.0430(14) 0.0496(15) 0.0323(13) -0.0072(12) 0.0155(11) -0.0023(11)
C9 0.0525(15) 0.0492(15) 0.0373(13) -0.0013(12) 0.0223(12) 0.0023(11)
C10 0.0612(17) 0.0555(15) 0.0408(14) 0.0043(13) 0.0255(13) 0.0024(12)
C11 0.0509(15) 0.0570(16) 0.0375(14) -0.0057(13) 0.0172(12) 0.0053(12)

loop_
_atom_type_symbol
_atom_type_description
_atom_type_scat_dispersion_real
_atom_type_scat_dispersion_imag
_atom_type_scat_source
C C 0.0033 0.0016
; International Tables
Vol. C, Tables 4.2.6.8 and 6.1.1.4
;
H H 0.0000 0.0000
; International Tables
Vol. C, Tables 4.2.6.8 and 6.1.1.4
;
O O 0.0106 0.0060
; International Tables
Vol. C, Tables 4.2.6.8 and 6.1.1.4
;
Cl Cl 0.1484 0.1585
; International Tables
Vol. C, Tables 4.2.6.8 and 6.1.1.4
;

loop_
_geom_angle_atom_site_label_1
_geom_angle_atom_site_label_2
_geom_angle_atom_site_label_3
_geom_angle
C11 O1 C10 111.30(18)
C2 C1 C6 121.7(2)
C2 C1 H1 119.1
C6 C1 H1 119.1
C1 C2 C3 119.6(2)
C1 C2 H2 120.2
C3 C2 H2 120.2
C4 C3 C2 120.5(2)
C4 C3 Cl1 120.0(2)
C2 C3 Cl1 119.4(2)
C3 C4 C5 119.5(2)
C3 C4 H4 120.3
C5 C4 H4 120.3
C4 C5 C6 121.7(2)
C4 C5 H5 119.2
C6 C5 H5 119.2
C1 C6 C5 117.0(2)
C1 C6 C7 124.8(2)
C5 C6 C7 118.2(2)
C8 C7 C6 130.6(2)
C8 C7 H7 114.7
C6 C7 H7 114.7
C7 C8 C11 120.1(2)
C7 C8 C9 132.5(2)
C11 C8 C9 107.4(2)
C8 C9 C10 103.95(18)
C8 C9 H9A 111.0
C10 C9 H9A 111.0
C8 C9 H9B 111.0
C10 C9 H9B 111.0
H9A C9 H9B 109.0
O1 C10 C9 107.13(18)
O1 C10 H10A 110.3
C9 C10 H10A 110.3
O1 C10 H10B 110.3
C9 C10 H10B 110.3
H10A C10 H10B 108.5
O2 C11 O1 120.8(2)
O2 C11 C8 129.2(2)
O1 C11 C8 109.97(19)

loop_
_geom_bond_atom_site_label_1
_geom_bond_atom_site_label_2
_geom_bond_distance
Cl1 C3 1.742(3)
O1 C11 1.350(3)
O1 C10 1.447(3)
O2 C11 1.205(2)
C1 C2 1.375(3)
C1 C6 1.388(3)
C1 H1 0.9300
C2 C3 1.379(3)
C2 H2 0.9300
C3 C4 1.370(3)
C4 C5 1.377(3)
C4 H4 0.9300
C5 C6 1.400(3)
C5 H5 0.9300
C6 C7 1.456(3)
C7 C8 1.336(3)
C7 H7 0.9300
C8 C11 1.472(3)
C8 C9 1.499(3)
C9 C10 1.524(3)
C9 H9A 0.9700
C9 H9B 0.9700
C10 H10A 0.9700
C10 H10B 0.9700

loop_
_geom_torsion_atom_site_label_1
_geom_torsion_atom_site_label_2
_geom_torsion_atom_site_label_3
_geom_torsion_atom_site_label_4
_geom_torsion
C6 C1 C2 C3 0.4(4)
C1 C2 C3 C4 0.4(4)
C1 C2 C3 Cl1 179.70(18)
C2 C3 C4 C5 -0.6(4)
Cl1 C3 C4 C5 -179.8(2)
C3 C4 C5 C6 -0.1(4)
C2 C1 C6 C5 -1.0(4)
C2 C1 C6 C7 179.2(2)
C4 C5 C6 C1 0.8(4)
C4 C5 C6 C7 -179.3(2)
C1 C6 C7 C8 -3.8(4)
C5 C6 C7 C8 176.4(2)
C6 C7 C8 C11 -177.3(2)
C6 C7 C8 C9 1.5(4)
C7 C8 C9 C10 -175.7(2)
C11 C8 C9 C10 3.3(2)
C11 O1 C10 C9 -2.4(3)
C8 C9 C10 O1 -0.7(2)
C10 O1 C11 O2 -176.1(2)
C10 O1 C11 C8 4.6(3)
C7 C8 C11 O2 -5.0(4)
C9 C8 C11 O2 175.9(3)
C7 C8 C11 O1 174.1(2)
C9 C8 C11 O1 -5.0(3)

loop_
_cod_related_entry_id
_cod_related_entry_database
_cod_related_entry_code
1 ChemSpider 30654971
